data_7236012
loop_
_publ_author_name
'Hazra, Susanta'
'Martins, Lu\'isa M. D. R. S.'
'Guedes da Silva, M. F\'atima C.'
'Pombeiro, Armando J. L.'

_publ_section_title
;
 Sulfonated Schiff base copper(ii) complexes as efficient and selective
 catalysts in alcohol oxidation: syntheses and crystal structures
;
_journal_issue 109
_journal_name_full 'RSC Advances'
_journal_page_first 90079
_journal_paper_doi 10.1039/C5RA19498A
_journal_volume 5
_journal_year 2015
_chemical_formula_sum 'C27 H28 Cu N4 O7 S'
_chemical_formula_weight 616.13
_space_group_crystal_system triclinic
_space_group_IT_number 2
_space_group_name_Hall '-P 1'
_space_group_name_H-M_alt 'P -1'
_atom_sites_solution_hydrogens mixed
_audit_creation_method SHELXL-2014
_audit_update_record
;
2015-07-07 deposited with the CCDC.
2015-10-15 downloaded from the CCDC.
;
_cell_angle_alpha 103.893(1)
_cell_angle_beta 96.378(2)
_cell_angle_gamma 94.347(1)
_cell_formula_units_Z 2
_cell_length_a 7.9237(2)
_cell_length_b 11.2344(4)
_cell_length_c 16.0644(5)
_cell_measurement_reflns_used 7787
_cell_measurement_temperature 293(2)
_cell_measurement_theta_max 26.02
_cell_measurement_theta_min 2.55
_cell_volume 1371.79(7)
_computing_cell_refinement 'Bruker SAINT'
_computing_data_collection 'Bruker APEX2'
_computing_data_reduction 'Bruker SAINT'
_computing_molecular_graphics 'Bruker SHELXTL'
_computing_publication_material 'Bruker SHELXTL'
_computing_structure_refinement 'SHELXL-2014 (Sheldrick, 2014)'
_computing_structure_solution 'SHELXS-1997 (Sheldrick, 1997)'
_diffrn_ambient_temperature 293(2)
_diffrn_measured_fraction_theta_full 0.997
_diffrn_measured_fraction_theta_max 0.995
_diffrn_measurement_device_type 'Bruker APEX-II PHOTON'
_diffrn_measurement_method '\f and \w scans'
_diffrn_radiation_type MoK\a
_diffrn_radiation_wavelength 0.71073
_diffrn_reflns_av_R_equivalents 0.0341
_diffrn_reflns_av_unetI/netI 0.0268
_diffrn_reflns_Laue_measured_fraction_full 0.997
_diffrn_reflns_Laue_measured_fraction_max 0.995
_diffrn_reflns_limit_h_max 9
_diffrn_reflns_limit_h_min -9
_diffrn_reflns_limit_k_max 13
_diffrn_reflns_limit_k_min -13
_diffrn_reflns_limit_l_max 19
_diffrn_reflns_limit_l_min -19
_diffrn_reflns_number 23731
_diffrn_reflns_point_group_measured_fraction_full 0.997
_diffrn_reflns_point_group_measured_fraction_max 0.995
_diffrn_reflns_theta_full 25.242
_diffrn_reflns_theta_max 26.191
_diffrn_reflns_theta_min 2.551
_exptl_absorpt_coefficient_mu 0.925
_exptl_absorpt_correction_T_max 0.8588
_exptl_absorpt_correction_T_min 0.8018
_exptl_absorpt_correction_type multi-scan
_exptl_absorpt_process_details SADABS
_exptl_crystal_colour Green
_exptl_crystal_density_diffrn 1.492
_exptl_crystal_description Needle
_exptl_crystal_F_000 638
_exptl_crystal_size_max 0.250
_exptl_crystal_size_mid 0.200
_exptl_crystal_size_min 0.170
_refine_diff_density_max 0.664
_refine_diff_density_min -0.282
_refine_diff_density_rms 0.078
_refine_ls_extinction_method none
_refine_ls_goodness_of_fit_ref 1.072
_refine_ls_hydrogen_treatment mixed
_refine_ls_matrix_type full
_refine_ls_number_parameters 370
_refine_ls_number_reflns 5473
_refine_ls_number_restraints 5
_refine_ls_restrained_S_all 1.074
_refine_ls_R_factor_all 0.0563
_refine_ls_R_factor_gt 0.0414
_refine_ls_shift/su_max 0.000
_refine_ls_shift/su_mean 0.000
_refine_ls_structure_factor_coef Fsqd
_refine_ls_weighting_details 'w=1/[\s^2^(Fo^2^)+(0.0600P)^2^+0.7340P] where P=(Fo^2^+2Fc^2^)/3'
_refine_ls_weighting_scheme calc
_refine_ls_wR_factor_gt 0.1034
_refine_ls_wR_factor_ref 0.1125
_reflns_Friedel_coverage 0.000
_reflns_number_gt 4452
_reflns_number_total 5473
_reflns_threshold_expression 'I > 2\s(I)'
_cod_data_source_file c5ra19498a2.cif
_cod_data_source_block SH619_3
_cod_depositor_comments
;
The following automatic conversions were performed:

data item '_exptl_absorpt_correction_type' value 'Multi-scan' was
changed to 'multi-scan' in accordance with the
/home/saulius/struct/COD-crude-data/automatic-downloads/DataCite-retrospective/RSC/depositions/lib/dictionaries/cif_core.dic
dictionary named 'cif_core.dic' version 2.4.2 last updated on
2011-04-26.

data item '_space_group_crystal_system' value 'Triclinic' was changed
to 'triclinic' in accordance with the
/home/saulius/struct/COD-crude-data/automatic-downloads/DataCite-retrospective/RSC/depositions/lib/dictionaries/cif_core.dic
dictionary named 'cif_core.dic' version 2.4.2 last updated on
2011-04-26.

Automatic conversion script
Id: cif_fix_values 6909 2019-04-08 15:41:33Z antanas 
;
_cod_database_code 7236012
_shelx_space_group_comment
;
The symmetry employed for this shelxl refinement is uniquely defined
by the following loop, which should always be used as a source of
symmetry information in preference to the above space-group names.
They are only intended as comments.
;
_shelx_estimated_absorpt_t_min 0.802
_shelx_estimated_absorpt_t_max 0.859
_shelxl_version_number 2014-1

loop_
_space_group_symop_operation_xyz
'x, y, z'
'-x, -y, -z'

loop_
_atom_site_label
_atom_site_type_symbol
_atom_site_fract_x
_atom_site_fract_y
_atom_site_fract_z
_atom_site_U_iso_or_equiv
_atom_site_adp_type
_atom_site_occupancy
_atom_site_site_symmetry_order
_atom_site_calc_flag
_atom_site_refinement_flags_posn
_atom_site_refinement_flags_adp
C1 C 0.6380(3) 0.1099(2) 0.32863(17) 0.0361(6) Uani 1 1 d . .
C2 C 0.7821(3) 0.0464(2) 0.34644(19) 0.0414(6) Uani 1 1 d . .
C3 C 0.9123(4) 0.1023(3) 0.4100(2) 0.0526(8) Uani 1 1 d . .
H3 H 1.0031 0.0585 0.4221 0.063 Uiso 1 1 calc R U
C4 C 0.9116(4) 0.2236(3) 0.4570(2) 0.0605(9) Uani 1 1 d . .
H4 H 1.0009 0.2604 0.5004 0.073 Uiso 1 1 calc R U
C5 C 0.7790(4) 0.2883(3) 0.4392(2) 0.0528(8) Uani 1 1 d . .
H5 H 0.7799 0.3699 0.4698 0.063 Uiso 1 1 calc R U
C6 C 0.6408(3) 0.2331(2) 0.37494(17) 0.0370(6) Uani 1 1 d . .
C7 C 0.9151(5) -0.1382(3) 0.3018(3) 0.0695(10) Uani 1 1 d . .
H7A H 1.0171 -0.0906 0.2961 0.104 Uiso 1 1 calc R U
H7B H 0.8974 -0.2136 0.2571 0.104 Uiso 1 1 calc R U
H7C H 0.9266 -0.1566 0.3574 0.104 Uiso 1 1 calc R U
C8 C 0.5099(3) 0.3078(2) 0.35642(17) 0.0376(6) Uani 1 1 d . .
H8 H 0.5217 0.3889 0.3895 0.045 Uiso 1 1 calc R U
C9 C 0.2685(3) 0.3676(2) 0.28913(17) 0.0355(6) Uani 1 1 d . .
C10 C 0.1806(4) 0.4200(3) 0.3564(2) 0.0475(7) Uani 1 1 d . .
H10 H 0.2040 0.4030 0.4101 0.057 Uiso 1 1 calc R U
C11 C 0.0585(4) 0.4976(3) 0.3436(2) 0.0599(9) Uani 1 1 d . .
H11 H -0.0014 0.5319 0.3885 0.072 Uiso 1 1 calc R U
C12 C 0.0258(4) 0.5237(3) 0.2650(2) 0.0614(9) Uani 1 1 d . .
H12 H -0.0595 0.5736 0.2560 0.074 Uiso 1 1 calc R U
C13 C 0.1178(4) 0.4770(3) 0.1986(2) 0.0513(8) Uani 1 1 d . .
H13 H 0.0974 0.4982 0.1461 0.062 Uiso 1 1 calc R U
C14 C 0.2404(3) 0.3986(2) 0.20993(18) 0.0377(6) Uani 1 1 d . .
C15 C -0.0533(3) 0.1801(3) 0.20547(19) 0.0415(6) Uani 1 1 d . .
H15 H -0.0155 0.2479 0.2516 0.050 Uiso 1 1 calc R U
C16 C -0.2172(4) 0.1724(3) 0.1636(2) 0.0468(7) Uani 1 1 d . .
H16 H -0.2866 0.2347 0.1803 0.056 Uiso 1 1 calc R U
C17 C -0.2752(4) 0.0718(3) 0.0974(2) 0.0531(8) Uani 1 1 d . .
H17 H -0.3844 0.0653 0.0676 0.064 Uiso 1 1 calc R U
C18 C -0.1707(4) -0.0204(3) 0.07500(19) 0.0484(7) Uani 1 1 d . .
H18 H -0.2098 -0.0910 0.0313 0.058 Uiso 1 1 calc R U
C19 C -0.0063(3) -0.0059(2) 0.11863(16) 0.0359(6) Uani 1 1 d . .
C20 C 0.1146(3) -0.0996(2) 0.09848(17) 0.0367(6) Uani 1 1 d . .
C21 C 0.0683(4) -0.2163(3) 0.0437(2) 0.0549(8) Uani 1 1 d . .
H21 H -0.0436 -0.2395 0.0170 0.066 Uiso 1 1 calc R U
C22 C 0.1902(5) -0.2970(3) 0.0296(2) 0.0646(9) Uani 1 1 d . .
H22 H 0.1619 -0.3755 -0.0070 0.078 Uiso 1 1 calc R U
C23 C 0.3543(5) -0.2604(3) 0.0702(2) 0.0621(9) Uani 1 1 d . .
H23 H 0.4386 -0.3135 0.0613 0.075 Uiso 1 1 calc R U
C24 C 0.3921(4) -0.1437(3) 0.1242(2) 0.0498(7) Uani 1 1 d . .
H24 H 0.5034 -0.1190 0.1514 0.060 Uiso 1 1 calc R U
C25 C 0.5966(7) 0.6403(5) 0.3818(4) 0.1023(16) Uani 1 1 d D .
H25 H 0.5653 0.5796 0.3305 0.123 Uiso 1 1 calc DR U
C26 C 0.5771(10) 0.8410(5) 0.4622(5) 0.161(3) Uani 1 1 d . .
H26A H 0.6423 0.8117 0.5058 0.241 Uiso 1 1 calc R U
H26B H 0.4756 0.8707 0.4834 0.241 Uiso 1 1 calc R U
H26C H 0.6444 0.9067 0.4486 0.241 Uiso 1 1 calc R U
C27 C 0.4101(10) 0.7682(9) 0.3254(8) 0.273(8) Uani 1 1 d . .
H27A H 0.3981 0.7034 0.2732 0.410 Uiso 1 1 calc R U
H27B H 0.4460 0.8451 0.3133 0.410 Uiso 1 1 calc R U
H27C H 0.3024 0.7734 0.3474 0.410 Uiso 1 1 calc R U
N1 N 0.3767(3) 0.27403(18) 0.29840(13) 0.0325(4) Uani 1 1 d . .
N2 N 0.0545(3) 0.09474(19) 0.18296(14) 0.0345(5) Uani 1 1 d . .
N3 N 0.2743(3) -0.06462(19) 0.13892(15) 0.0378(5) Uani 1 1 d . .
N4 N 0.5314(4) 0.7431(3) 0.3867(3) 0.0822(11) Uani 1 1 d . .
O1 O 0.5144(2) 0.05082(17) 0.26954(13) 0.0460(5) Uani 1 1 d . .
O2 O 0.7737(3) -0.06979(19) 0.29409(15) 0.0578(6) Uani 1 1 d . .
O3 O 0.3520(3) 0.20941(17) 0.11137(12) 0.0454(5) Uani 1 1 d . .
O4 O 0.2960(3) 0.3839(2) 0.05293(15) 0.0635(6) Uani 1 1 d . .
O5 O 0.5393(3) 0.39946(19) 0.16188(15) 0.0539(5) Uani 1 1 d . .
O6 O 0.6947(5) 0.6139(3) 0.4371(2) 0.1022(11) Uani 1 1 d D .
O7 O 0.2545(4) 0.4032(3) 0.8785(2) 0.0927(10) Uani 1 1 d D .
S1 S 0.36793(9) 0.34391(6) 0.12688(4) 0.04018(17) Uani 1 1 d . .
Cu1 Cu 0.31548(4) 0.10535(3) 0.22041(2) 0.03377(12) Uani 1 1 d . .
H1A H 0.323(3) 0.458(2) 0.8734(18) 0.051 Uiso 1 1 d D U
H1B H 0.283(4) 0.395(3) 0.9272(10) 0.051 Uiso 1 1 d D U

loop_
_atom_site_aniso_label
_atom_site_aniso_U_11
_atom_site_aniso_U_22
_atom_site_aniso_U_33
_atom_site_aniso_U_23
_atom_site_aniso_U_13
_atom_site_aniso_U_12
C1 0.0335(13) 0.0367(13) 0.0383(14) 0.0125(11) -0.0008(11) 0.0037(10)
C2 0.0381(14) 0.0401(14) 0.0480(16) 0.0162(12) -0.0003(12) 0.0080(11)
C3 0.0384(16) 0.0596(19) 0.061(2) 0.0221(15) -0.0065(14) 0.0117(13)
C4 0.0489(18) 0.062(2) 0.062(2) 0.0115(16) -0.0225(15) 0.0044(15)
C5 0.0523(18) 0.0429(16) 0.0523(18) 0.0019(13) -0.0161(14) 0.0040(13)
C6 0.0368(14) 0.0364(13) 0.0354(14) 0.0081(11) -0.0033(11) 0.0044(10)
C7 0.068(2) 0.062(2) 0.084(3) 0.0223(19) 0.0040(19) 0.0341(18)
C8 0.0455(15) 0.0282(12) 0.0348(14) 0.0033(10) -0.0024(11) 0.0038(10)
C9 0.0355(13) 0.0267(12) 0.0379(14) -0.0006(10) -0.0049(10) 0.0055(10)
C10 0.0507(17) 0.0432(15) 0.0420(16) -0.0019(12) 0.0010(13) 0.0118(12)
C11 0.059(2) 0.0510(18) 0.059(2) -0.0104(15) 0.0039(16) 0.0218(15)
C12 0.0537(19) 0.0414(17) 0.082(3) 0.0014(16) -0.0049(17) 0.0237(14)
C13 0.0489(17) 0.0410(15) 0.062(2) 0.0162(14) -0.0116(14) 0.0084(13)
C14 0.0355(13) 0.0303(12) 0.0436(15) 0.0067(11) -0.0048(11) 0.0030(10)
C15 0.0349(14) 0.0399(14) 0.0485(16) 0.0073(12) 0.0085(12) 0.0046(11)
C16 0.0327(14) 0.0543(17) 0.0551(18) 0.0145(14) 0.0089(12) 0.0094(12)
C17 0.0315(15) 0.074(2) 0.0521(18) 0.0173(16) -0.0030(13) 0.0051(14)
C18 0.0366(15) 0.0577(18) 0.0421(16) 0.0020(13) -0.0038(12) -0.0032(13)
C19 0.0339(13) 0.0402(14) 0.0323(13) 0.0083(11) 0.0047(10) -0.0017(10)
C20 0.0385(14) 0.0349(13) 0.0342(13) 0.0062(11) 0.0027(11) -0.0012(10)
C21 0.0524(18) 0.0458(17) 0.0543(19) -0.0039(14) -0.0007(14) -0.0072(13)
C22 0.073(2) 0.0375(16) 0.068(2) -0.0107(15) 0.0011(18) 0.0002(15)
C23 0.068(2) 0.0428(17) 0.069(2) -0.0027(15) 0.0061(17) 0.0205(15)
C24 0.0450(16) 0.0398(15) 0.0583(19) 0.0018(13) 0.0011(14) 0.0090(12)
C25 0.106(4) 0.083(3) 0.109(4) 0.030(3) -0.015(3) -0.022(3)
C26 0.233(9) 0.086(4) 0.196(7) 0.046(5) 0.143(7) 0.028(5)
C27 0.143(6) 0.270(11) 0.452(18) 0.298(12) -0.149(9) -0.091(7)
N1 0.0360(11) 0.0283(10) 0.0314(11) 0.0050(8) -0.0008(9) 0.0081(8)
N2 0.0301(11) 0.0353(11) 0.0359(11) 0.0060(9) 0.0031(9) 0.0006(8)
N3 0.0353(12) 0.0330(11) 0.0417(12) 0.0045(9) 0.0012(9) 0.0040(9)
N4 0.064(2) 0.066(2) 0.128(3) 0.054(2) 0.003(2) -0.0030(16)
O1 0.0387(10) 0.0334(9) 0.0576(12) 0.0026(9) -0.0126(9) 0.0075(8)
O2 0.0537(13) 0.0429(11) 0.0718(15) 0.0072(10) -0.0075(11) 0.0201(10)
O3 0.0525(12) 0.0403(10) 0.0400(11) 0.0037(8) 0.0087(9) 0.0013(8)
O4 0.0649(15) 0.0828(17) 0.0499(13) 0.0344(12) -0.0001(11) 0.0069(12)
O5 0.0409(11) 0.0516(12) 0.0667(14) 0.0144(10) 0.0021(10) -0.0031(9)
O6 0.108(3) 0.085(2) 0.104(2) 0.0232(18) -0.031(2) 0.0191(18)
O7 0.104(2) 0.101(2) 0.0711(19) 0.0453(17) -0.0199(17) -0.0339(18)
S1 0.0389(4) 0.0422(4) 0.0393(4) 0.0138(3) -0.0006(3) 0.0004(3)
Cu1 0.03106(18) 0.02923(17) 0.03656(19) 0.00237(12) -0.00272(12) 0.00495(11)

loop_
_atom_type_symbol
_atom_type_description
_atom_type_scat_dispersion_real
_atom_type_scat_dispersion_imag
_atom_type_scat_source
C C 0.0033 0.0016 'International Tables Vol C Tables 4.2.6.8 and 6.1.1.4'
H H 0.0000 0.0000 'International Tables Vol C Tables 4.2.6.8 and 6.1.1.4'
N N 0.0061 0.0033 'International Tables Vol C Tables 4.2.6.8 and 6.1.1.4'
O O 0.0106 0.0060 'International Tables Vol C Tables 4.2.6.8 and 6.1.1.4'
S S 0.1246 0.1234 'International Tables Vol C Tables 4.2.6.8 and 6.1.1.4'
Cu Cu 0.3201 1.2651 'International Tables Vol C Tables 4.2.6.8 and 6.1.1.4'

loop_
_geom_angle_atom_site_label_1
_geom_angle_atom_site_label_2
_geom_angle_atom_site_label_3
_geom_angle
O1 C1 C6 124.2(2)
O1 C1 C2 118.1(2)
C6 C1 C2 117.7(2)
C3 C2 O2 125.8(3)
C3 C2 C1 120.6(3)
O2 C2 C1 113.5(2)
C2 C3 C4 121.1(3)
C5 C4 C3 119.6(3)
C4 C5 C6 120.9(3)
C1 C6 C5 120.0(2)
C1 C6 C8 121.8(2)
C5 C6 C8 118.2(2)
N1 C8 C6 126.8(2)
C10 C9 C14 120.0(2)
C10 C9 N1 119.9(2)
C14 C9 N1 119.9(2)
C11 C10 C9 120.0(3)
C12 C11 C10 119.9(3)
C11 C12 C13 120.8(3)
C12 C13 C14 120.2(3)
C13 C14 C9 119.0(3)
C13 C14 S1 120.7(2)
C9 C14 S1 120.28(19)
N2 C15 C16 123.4(3)
C17 C16 C15 118.7(3)
C16 C17 C18 119.5(3)
C17 C18 C19 118.9(3)
N2 C19 C18 122.3(2)
N2 C19 C20 115.2(2)
C18 C19 C20 122.5(2)
N3 C20 C21 121.6(3)
N3 C20 C19 114.8(2)
C21 C20 C19 123.6(3)
C22 C21 C20 119.1(3)
C23 C22 C21 119.2(3)
C22 C23 C24 119.1(3)
N3 C24 C23 122.3(3)
O6 C25 N4 127.1(5)
C8 N1 C9 116.3(2)
C8 N1 Cu1 125.4(2)
C9 N1 Cu1 118.3(2)
C15 N2 C19 117.1(2)
C15 N2 Cu1 128.9(2)
C19 N2 Cu1 113.3(2)
C24 N3 C20 118.7(2)
C24 N3 Cu1 125.1(2)
C20 N3 Cu1 116.1(2)
C25 N4 C27 126.2(7)
C25 N4 C26 119.4(5)
C27 N4 C26 114.3(7)
C1 O1 Cu1 130.91(17)
C2 O2 C7 118.4(3)
S1 O3 Cu1 123.45(11)
O4 S1 O5 114.05(14)
O4 S1 O3 112.50(14)
O5 S1 O3 112.41(12)
O4 S1 C14 105.54(14)
O5 S1 C14 105.22(13)
O3 S1 C14 106.27(12)
O1 Cu1 N1 90.73(8)
O1 Cu1 N3 86.06(8)
N1 Cu1 N3 175.05(9)
O1 Cu1 N2 153.73(9)
N1 Cu1 N2 104.72(8)
N3 Cu1 N2 79.66(8)
O1 Cu1 O3 116.12(8)
N1 Cu1 O3 82.97(7)
N3 Cu1 O3 95.06(8)
N2 Cu1 O3 87.22(8)

loop_
_geom_bond_atom_site_label_1
_geom_bond_atom_site_label_2
_geom_bond_distance
C1 O1 1.301(3)
C1 C6 1.402(4)
C1 C2 1.430(4)
C2 C3 1.365(4)
C2 O2 1.365(3)
C3 C4 1.391(5)
C4 C5 1.365(4)
C5 C6 1.410(4)
C6 C8 1.432(4)
C7 O2 1.416(4)
C8 N1 1.295(3)
C9 C10 1.386(4)
C9 C14 1.397(4)
C9 N1 1.430(3)
C10 C11 1.381(4)
C11 C12 1.366(5)
C12 C13 1.380(5)
C13 C14 1.386(4)
C14 S1 1.783(3)
C15 N2 1.344(3)
C15 C16 1.381(4)
C16 C17 1.361(4)
C17 C18 1.381(4)
C18 C19 1.387(4)
C19 N2 1.351(3)
C19 C20 1.479(4)
C20 N3 1.341(3)
C20 C21 1.389(4)
C21 C22 1.375(5)
C22 C23 1.373(5)
C23 C24 1.378(4)
C24 N3 1.338(3)
C25 O6 1.221(5)
C25 N4 1.289(6)
C26 N4 1.418(8)
C27 N4 1.392(7)
N1 Cu1 1.995(2)
N2 Cu1 2.075(2)
N3 Cu1 2.019(2)
O1 Cu1 1.893(2)
O3 S1 1.464(2)
O3 Cu1 2.359(2)
O4 S1 1.443(2)
O5 S1 1.443(2)
